data_1544406
loop_
_publ_author_name
'Pankhurst, James R.'
'Bell, Nicola L.'
'Zegke, Markus'
'Platts, Lucy N.'
'Lamfsus, Carlos Alvarez'
'Maron, Laurent'
'Natrajan, Louise S.'
'Sproules, Stephen'
'Arnold, Polly L.'
'Love, Jason B.'

_publ_section_title
;
 Inner-sphere vs. outer-sphere reduction of uranyl supported by a
 redox-active, donor-expanded dipyrrin.
;
_journal_issue 1
_journal_name_full 'Chemical science'
_journal_page_first 108
_journal_page_last 116
_journal_paper_doi 10.1039/c6sc02912d
_journal_volume 8
_journal_year 2017
_chemical_formula_moiety 'C25 H24 Cl F5 N4 O2 U, C10 H10 Co, 0.5(C4 H8 O)'
_chemical_formula_sum 'C37 H38 Cl Co F5 N4 O2.5 U'
_chemical_formula_weight 1006.12
_space_group_crystal_system monoclinic
_space_group_IT_number 14
_space_group_name_Hall '-P 2ybc'
_space_group_name_H-M_alt 'P 1 21/c 1'
_symmetry_space_group_name_Hall '-P 2ybc'
_symmetry_space_group_name_H-M 'P 1 21/c 1'
_atom_sites_solution_hydrogens geom
_audit_creation_date 2016-09-30
_audit_creation_method
;
Olex2 1.2
(compiled 2016.09.09 svn.r3337 for OlexSys, GUI svn.r5227)
;
_audit_update_record
;
2016-09-30 deposited with the CCDC.
2016-10-12 downloaded from the CCDC.
;
_cell_angle_alpha 90
_cell_angle_beta 105.247(2)
_cell_angle_gamma 90
_cell_formula_units_Z 8
_cell_length_a 16.0945(2)
_cell_length_b 28.2241(4)
_cell_length_c 19.2594(3)
_cell_measurement_reflns_used 32843
_cell_measurement_temperature 170
_cell_measurement_theta_max 29.4340
_cell_measurement_theta_min 3.2910
_cell_volume 8440.7(2)
_computing_cell_refinement 'CrysAlisPro 1.171.38.42b (Rigaku OD, 2015)'
_computing_data_collection 'CrysAlisPro 1.171.38.42b (Rigaku OD, 2015)'
_computing_data_reduction 'CrysAlisPro 1.171.38.42b (Rigaku OD, 2015)'
_computing_molecular_graphics 'Olex2 (Dolomanov et al., 2009)'
_computing_publication_material 'Olex2 (Dolomanov et al., 2009)'
_computing_structure_refinement 'ShelXL (Sheldrick, 2015)'
_diffrn_ambient_temperature 170.0
_diffrn_detector 'CCD plate'
_diffrn_detector_area_resol_mean 8.0521
_diffrn_detector_type Eos
_diffrn_measured_fraction_theta_full 0.998
_diffrn_measured_fraction_theta_max 0.998
_diffrn_measurement_details
;
List of Runs (angles in degrees, time in seconds):

  1  \w    -88.00  10.00   0.50   25.00    --  -18.84 -77.00  90.00  196
  2  \w    -93.00 -34.00   0.50   25.00    --  -18.84-179.00  90.00  118
  3  \w    -25.00  22.00   0.50   25.00    --  -18.84 -99.00 -30.00   94
  4  \w    -89.00   3.00   0.50   25.00    --  -18.84 -38.00 -30.00  184
  5  \w     34.00  95.00   0.50   25.00    --   20.40 179.00 -30.00  122
  6  \w    -87.00   0.00   0.50   25.00    --  -18.84 -57.00-120.00  174
  7  \w    -48.00  39.00   0.50   25.00    --   20.40 -57.00 -30.00  174
  8  \w    -25.00  14.00   0.50   25.00    --   20.40 -99.00 150.00   78
  9  \w    -48.00  39.00   0.50   25.00    --   20.40 -57.00  30.00  174
;
_diffrn_measurement_device 'four-circle diffractometer'
_diffrn_measurement_device_type 'Xcalibur, Eos'
_diffrn_measurement_method '\w scans'
_diffrn_orient_matrix_type 'CrysAlisPro convention (1999,Acta A55,543-557)'
_diffrn_orient_matrix_UB_11 -0.0445080000
_diffrn_orient_matrix_UB_12 0.0002830000
_diffrn_orient_matrix_UB_13 -0.0180763000
_diffrn_orient_matrix_UB_21 0.0024326000
_diffrn_orient_matrix_UB_22 -0.0241043000
_diffrn_orient_matrix_UB_23 -0.0097038000
_diffrn_orient_matrix_UB_31 -0.0100268000
_diffrn_orient_matrix_UB_32 -0.0070975000
_diffrn_orient_matrix_UB_33 0.0321819000
_diffrn_radiation_monochromator graphite
_diffrn_radiation_probe x-ray
_diffrn_radiation_type MoK\a
_diffrn_radiation_wavelength 0.71073
_diffrn_reflns_av_R_equivalents 0.0363
_diffrn_reflns_av_unetI/netI 0.0278
_diffrn_reflns_Laue_measured_fraction_full 0.998
_diffrn_reflns_Laue_measured_fraction_max 0.998
_diffrn_reflns_limit_h_max 20
_diffrn_reflns_limit_h_min -20
_diffrn_reflns_limit_k_max 36
_diffrn_reflns_limit_k_min -36
_diffrn_reflns_limit_l_max 24
_diffrn_reflns_limit_l_min -25
_diffrn_reflns_number 117037
_diffrn_reflns_point_group_measured_fraction_full 0.998
_diffrn_reflns_point_group_measured_fraction_max 0.998
_diffrn_reflns_theta_full 25.242
_diffrn_reflns_theta_max 27.485
_diffrn_reflns_theta_min 2.926
_diffrn_source 'fine-focus sealed X-ray tube'
_diffrn_source_type 'Enhance (Mo) X-ray Source'
_exptl_absorpt_coefficient_mu 4.346
_exptl_absorpt_correction_T_max 0.950
_exptl_absorpt_correction_T_min 0.757
_exptl_absorpt_correction_type analytical
_exptl_absorpt_process_details
;
CrysAlisPro 1.171.38.42b (Rigaku Oxford Diffraction, 2015)
Analytical numeric absorption correction using a multifaceted crystal
            model based on expressions derived by R.C. Clark & J.S. Reid.
(Clark, R. C. & Reid, J. S. (1995). Acta Cryst. A51, 887-897)
Empirical absorption correction using spherical harmonics,
 implemented in SCALE3 ABSPACK scaling algorithm.
;
_exptl_crystal_colour 'dark red'
_exptl_crystal_colour_modifier dark
_exptl_crystal_colour_primary red
_exptl_crystal_density_diffrn 1.583
_exptl_crystal_description plate
_exptl_crystal_F_000 3912
_exptl_crystal_size_max 0.506
_exptl_crystal_size_mid 0.159
_exptl_crystal_size_min 0.062
_refine_diff_density_max 1.646
_refine_diff_density_min -0.904
_refine_diff_density_rms 0.103
_refine_ls_extinction_method none
_refine_ls_goodness_of_fit_ref 1.069
_refine_ls_hydrogen_treatment constr
_refine_ls_matrix_type full
_refine_ls_number_parameters 940
_refine_ls_number_reflns 19317
_refine_ls_number_restraints 60
_refine_ls_restrained_S_all 1.071
_refine_ls_R_factor_all 0.0451
_refine_ls_R_factor_gt 0.0334
_refine_ls_shift/su_max 0.005
_refine_ls_shift/su_mean 0.000
_refine_ls_structure_factor_coef Fsqd
_refine_ls_weighting_details 'w=1/[\s^2^(Fo^2^)+(0.0289P)^2^+19.6817P] where P=(Fo^2^+2Fc^2^)/3'
_refine_ls_weighting_scheme calc
_refine_ls_wR_factor_gt 0.0711
_refine_ls_wR_factor_ref 0.0757
_reflns_Friedel_coverage 0.000
_reflns_number_gt 16343
_reflns_number_total 19317
_reflns_threshold_expression 'I > 2\s(I)'
_cod_data_source_file c6sc02912d2.cif
_cod_data_source_block p16174_sq
_cod_depositor_comments
;
 Adding full bibliography for 1544404--1544406.cif.

2019-02-04
Z value and formula fixed to values more according to usual
chemical conventions.                 miguel
;
_cod_original_formula_sum 'C74 H76 Cl2 Co2 F10 N8 O5 U2'
_cod_original_formula_weight 2012.24
_cod_original_formula_moiety '2(C25 H24 Cl F5 N4 O2 U), 2(C10 H10 Co), C4 H8 O'
_cod_original_formula_units_Z 4
_cod_database_code 1544406
_chemical_oxdiff_formula 'C25 H24 N4 O2 Co U Cl'
_shelx_space_group_comment
;
The symmetry employed for this shelxl refinement is uniquely defined
by the following loop, which should always be used as a source of
symmetry information in preference to the above space-group names.
They are only intended as comments.
;
_reflns_odcompleteness_completeness 99.81
_reflns_odcompleteness_iscentric 1
_reflns_odcompleteness_theta 27.42
_olex2_refinement_description
;
1. Fixed Uiso
 At 1.2 times of:
  All C(H) groups, All C(H,H) groups
 At 1.5 times of:
  All C(H,H,H) groups
2. Uiso/Uaniso restraints and constraints
C103 \\sim C104 \\sim C105 \\sim O101 \\sim C102: within 1.7A with sigma of
0.04 and sigma for terminal atoms of 0.08
3. Rigid body (RIGU) restrains
 C104, C103, C102, O101, C105
 with sigma for 1-2 distances of 0.004 and sigma for 1-3 distances of 0.004
4.a Ternary CH refined with riding coordinates:
 C27(H27), C31(H31), C35(H35)
4.b Secondary CH2 refined with riding coordinates:
 C104(H10A,H10B), C103(H10C,H10D), C105(H10E,H10F), C102(H10G,H10H)
4.c Aromatic/amide H refined with riding coordinates:
 C5(H5), C21(H21), C55(H55), C58(H58), C7(H7), C18(H18), C71(H71), C57(H57),
 C19(H19), C69(H69), C8(H8), C68(H68), C84(H84), C82(H82), C85(H85), C83(H83),
 C30(H30), C81(H81), C26(H26), C28(H28), C33(H33), C29(H29), C34(H34), C32(H32),
  C80(H80), C77(H77), C78(H78), C79(H79), C76(H76)
4.d Idealised Me refined as rotating group:
 C52(H52A,H52B,H52C), C51(H51A,H51B,H51C), C1(H1A,H1B,H1C), C53(H53A,H53B,
 H53C), C74(H74A,H74B,H74C), C2(H2A,H2B,H2C), C3(H3A,H3B,H3C), C73(H73A,H73B,
 H73C), C75(H75A,H75B,H75C), C23(H23A,H23B,H23C), C25(H25A,H25B,H25C), C24(H24A,
 H24B,H24C)
;
_shelx_shelxl_version_number 2014/7
_olex2_submission_special_instructions 'No special instructions were received'
_oxdiff_exptl_absorpt_empirical_details
;
Empirical correction (ABSPACK) includes:
- Absorption correction using spherical harmonics
- Frame scaling
;
_oxdiff_exptl_absorpt_empirical_full_max 1.587
_oxdiff_exptl_absorpt_empirical_full_min 0.817

loop_
_space_group_symop_operation_xyz
'x, y, z'
'-x, y+1/2, -z+1/2'
'-x, -y, -z'
'x, -y-1/2, z-1/2'

loop_
_atom_site_label
_atom_site_type_symbol
_atom_site_fract_x
_atom_site_fract_y
_atom_site_fract_z
_atom_site_U_iso_or_equiv
_atom_site_adp_type
_atom_site_occupancy
_atom_site_site_symmetry_order
_atom_site_calc_flag
_atom_site_refinement_flags_posn
_atom_site_refinement_flags_adp
U1 U 0.86169(2) 0.83461(2) 0.83438(2) 0.02351(4) Uani 1 1 d . .
U51 U 0.36214(2) 0.81660(2) 0.87575(2) 0.02450(4) Uani 1 1 d . .
Co1 Co 1.12961(3) 0.77746(2) 1.04177(3) 0.03229(13) Uani 1 1 d . .
Co51 Co 0.72965(4) 0.73482(2) 1.06547(3) 0.03651(14) Uani 1 1 d . .
Cl51 Cl 0.28329(10) 0.77901(4) 0.74592(6) 0.0554(3) Uani 1 1 d . .
Cl1 Cl 0.92405(9) 0.91463(5) 0.89936(8) 0.0546(3) Uani 1 1 d . .
O52 O 0.46881(17) 0.80532(10) 0.87132(15) 0.0317(6) Uani 1 1 d . .
O1 O 0.80328(18) 0.85664(10) 0.74940(15) 0.0347(6) Uani 1 1 d . .
O2 O 0.91475(17) 0.81047(11) 0.91989(15) 0.0336(6) Uani 1 1 d . .
O51 O 0.25556(17) 0.82471(11) 0.88233(16) 0.0365(7) Uani 1 1 d . .
F55 F 0.29712(16) 0.92396(11) 1.12273(14) 0.0492(7) Uani 1 1 d . .
F54 F 0.32582(19) 0.96160(11) 1.25452(16) 0.0569(8) Uani 1 1 d . .
N2 N 0.75935(19) 0.76833(11) 0.82086(16) 0.0232(6) Uani 1 1 d . .
N3 N 0.92107(19) 0.76307(12) 0.78973(16) 0.0255(7) Uani 1 1 d . .
N53 N 0.40692(19) 0.80506(11) 1.00717(16) 0.0244(7) Uani 1 1 d . .
F53 F 0.4875(2) 0.96555(11) 1.34210(14) 0.0565(8) Uani 1 1 d . .
F51 F 0.59377(17) 0.89323(12) 1.16447(16) 0.0594(8) Uani 1 1 d . .
N52 N 0.3915(2) 0.89397(11) 0.93645(17) 0.0280(7) Uani 1 1 d . .
N1 N 0.7196(2) 0.85743(12) 0.87371(18) 0.0275(7) Uani 1 1 d . .
N54 N 0.3688(2) 0.72325(11) 0.91554(18) 0.0284(7) Uani 1 1 d . .
N4 N 0.9967(2) 0.85198(13) 0.78038(19) 0.0351(8) Uani 1 1 d . .
F1 F 0.7929(2) 0.64129(11) 0.66484(15) 0.0647(9) Uani 1 1 d . .
N51 N 0.3728(2) 0.88979(12) 0.78682(18) 0.0326(8) Uani 1 1 d . .
F5 F 0.8436(3) 0.63581(12) 0.91562(17) 0.0911(14) Uani 1 1 d . .
F52 F 0.62112(19) 0.93123(13) 1.29626(17) 0.0701(10) Uani 1 1 d . .
C17 C 0.9058(2) 0.71523(14) 0.7891(2) 0.0268(8) Uani 1 1 d . .
C59 C 0.4286(2) 0.83312(14) 1.0678(2) 0.0261(8) Uani 1 1 d . .
F3 F 0.7939(3) 0.49640(11) 0.7811(3) 0.0911(13) Uani 1 1 d . .
C9 C 0.7568(2) 0.72070(13) 0.8057(2) 0.0256(8) Uani 1 1 d . .
C20 C 1.0024(2) 0.76820(15) 0.7805(2) 0.0303(9) Uani 1 1 d . .
C6 C 0.6791(2) 0.77968(14) 0.8284(2) 0.0253(8) Uani 1 1 d . .
C10 C 0.8270(3) 0.69472(14) 0.7947(2) 0.0275(8) Uani 1 1 d . .
C67 C 0.4068(3) 0.91140(15) 1.0050(2) 0.0305(9) Uani 1 1 d . .
C5 C 0.6619(2) 0.82487(14) 0.8548(2) 0.0285(8) Uani 1 1 d . .
H5 H 0.6053 0.8313 0.8585 0.034 Uiso 1 1 calc R .
F2 F 0.7772(3) 0.54685(12) 0.6596(2) 0.0895(12) Uani 1 1 d . .
C21 C 1.0375(3) 0.81383(16) 0.7745(2) 0.0338(9) Uani 1 1 d . .
H21 H 1.0929 0.8161 0.7659 0.041 Uiso 1 1 calc R .
C60 C 0.4271(2) 0.88277(14) 1.0671(2) 0.0301(8) Uani 1 1 d . .
C56 C 0.4110(3) 0.75947(14) 1.0315(2) 0.0302(9) Uani 1 1 d . .
C61 C 0.4439(3) 0.90689(15) 1.1386(2) 0.0314(9) Uani 1 1 d . .
C11 C 0.8195(3) 0.64235(14) 0.7905(2) 0.0309(9) Uani 1 1 d . .
C55 C 0.3936(3) 0.72000(14) 0.9845(2) 0.0330(9) Uani 1 1 d . .
H55 H 0.4005 0.6892 1.0052 0.040 Uiso 1 1 calc R .
C70 C 0.3760(3) 0.93315(15) 0.8927(2) 0.0356(9) Uani 1 1 d . .
C58 C 0.4474(3) 0.80412(16) 1.1300(2) 0.0353(9) Uani 1 1 d . .
H58 H 0.4642 0.8146 1.1786 0.042 Uiso 1 1 calc R .
C7 C 0.6255(3) 0.73989(15) 0.8168(2) 0.0325(9) Uani 1 1 d . .
H7 H 0.5669 0.7388 0.8181 0.039 Uiso 1 1 calc R .
C18 C 0.9791(3) 0.69022(15) 0.7789(2) 0.0335(9) Uani 1 1 d . .
H18 H 0.9852 0.6568 0.7763 0.040 Uiso 1 1 calc R .
C71 C 0.3686(3) 0.92939(16) 0.8183(2) 0.0364(10) Uani 1 1 d . .
H71 H 0.3602 0.9575 0.7902 0.044 Uiso 1 1 calc R .
C52 C 0.4128(3) 0.68106(17) 0.8207(3) 0.0449(12) Uani 1 1 d . .
H52A H 0.4736 0.6806 0.8477 0.067 Uiso 1 1 calc GR .
H52B H 0.4003 0.7106 0.7932 0.067 Uiso 1 1 calc GR .
H52C H 0.4008 0.6540 0.7876 0.067 Uiso 1 1 calc GR .
C57 C 0.4365(3) 0.75810(16) 1.1067(2) 0.0413(11) Uani 1 1 d . .
H57 H 0.4447 0.7305 1.1361 0.050 Uiso 1 1 calc R .
C19 C 1.0383(3) 0.72353(16) 0.7735(2) 0.0361(10) Uani 1 1 d . .
H19 H 1.0936 0.7177 0.7663 0.043 Uiso 1 1 calc R .
C62 C 0.5261(3) 0.91036(16) 1.1848(2) 0.0379(10) Uani 1 1 d . .
C65 C 0.3919(3) 0.94557(16) 1.2314(2) 0.0376(10) Uani 1 1 d . .
C69 C 0.3814(4) 0.97475(17) 0.9331(3) 0.0515(13) Uani 1 1 d . .
H69 H 0.3729 1.0062 0.9149 0.062 Uiso 1 1 calc R .
C4 C 0.6950(3) 0.90289(15) 0.9040(3) 0.0366(10) Uani 1 1 d . .
C54 C 0.3565(3) 0.67793(15) 0.8728(2) 0.0338(9) Uani 1 1 d . .
C72 C 0.3831(3) 0.89216(16) 0.7116(2) 0.0422(11) Uani 1 1 d . .
C8 C 0.6738(3) 0.70263(15) 0.8034(2) 0.0325(9) Uani 1 1 d . .
H8 H 0.6552 0.6708 0.7942 0.039 Uiso 1 1 calc R .
C68 C 0.4014(3) 0.96148(16) 1.0037(2) 0.0452(12) Uani 1 1 d . .
H68 H 0.4101 0.9819 1.0442 0.054 Uiso 1 1 calc R .
C66 C 0.3782(3) 0.92571(15) 1.1639(2) 0.0333(9) Uani 1 1 d . .
C84 C 0.8246(3) 0.76932(19) 1.0344(3) 0.0465(12) Uani 1 1 d . .
H84 H 0.8216 0.8005 1.0153 0.056 Uiso 1 1 calc R .
F4 F 0.8249(4) 0.54147(14) 0.9092(2) 0.1148(17) Uani 1 1 d . .
C51 C 0.2611(3) 0.67429(17) 0.8325(3) 0.0447(11) Uani 1 1 d . .
H51A H 0.2441 0.7025 0.8024 0.067 Uiso 1 1 calc GR .
H51B H 0.2265 0.6721 0.8673 0.067 Uiso 1 1 calc GR .
H51C H 0.2518 0.6459 0.8021 0.067 Uiso 1 1 calc GR .
C82 C 0.8473(3) 0.7074(2) 1.1132(2) 0.0483(13) Uani 1 1 d . .
H82 H 0.8622 0.6894 1.1564 0.058 Uiso 1 1 calc R .
C85 C 0.8022(3) 0.7274(2) 0.9945(2) 0.0473(12) Uani 1 1 d . .
H85 H 0.7813 0.7253 0.9436 0.057 Uiso 1 1 calc R .
C83 C 0.8526(3) 0.7567(2) 1.1081(3) 0.0463(12) Uani 1 1 d . .
H83 H 0.8717 0.7780 1.1473 0.056 Uiso 1 1 calc R .
C30 C 1.0687(4) 0.73308(18) 0.9614(3) 0.0557(14) Uani 1 1 d . .
H30 H 1.0291 0.7414 0.9172 0.067 Uiso 1 1 calc R .
C12 C 0.8032(3) 0.61778(16) 0.7269(3) 0.0405(10) Uani 1 1 d . .
C1 C 0.7554(3) 0.90960(19) 0.9781(3) 0.0508(13) Uani 1 1 d . .
H1A H 0.7432 0.8856 1.0109 0.076 Uiso 1 1 calc GR .
H1B H 0.7470 0.9412 0.9961 0.076 Uiso 1 1 calc GR .
H1C H 0.8151 0.9063 0.9754 0.076 Uiso 1 1 calc GR .
C64 C 0.4732(3) 0.94736(16) 1.2759(2) 0.0398(10) Uani 1 1 d . .
C53 C 0.3811(4) 0.63304(17) 0.9187(3) 0.0511(13) Uani 1 1 d . .
H53A H 0.3456 0.6307 0.9528 0.077 Uiso 1 1 calc GR .
H53B H 0.4420 0.6346 0.9452 0.077 Uiso 1 1 calc GR .
H53C H 0.3714 0.6051 0.8873 0.077 Uiso 1 1 calc GR .
C16 C 0.8276(4) 0.61480(18) 0.8511(3) 0.0517(13) Uani 1 1 d . .
C81 C 0.8159(3) 0.6890(2) 1.0429(3) 0.0500(12) Uani 1 1 d . .
H81 H 0.8059 0.6565 1.0305 0.060 Uiso 1 1 calc R .
C26 C 1.1580(4) 0.7297(2) 0.9739(3) 0.0608(15) Uani 1 1 d . .
H26 H 1.1899 0.7359 0.9398 0.073 Uiso 1 1 calc R .
C63 C 0.5406(3) 0.92967(17) 1.2523(2) 0.0423(11) Uani 1 1 d . .
C74 C 0.4230(4) 0.93853(18) 0.6946(3) 0.0550(14) Uani 1 1 d . .
H74A H 0.4750 0.9455 0.7330 0.083 Uiso 1 1 calc GR .
H74B H 0.3814 0.9644 0.6913 0.083 Uiso 1 1 calc GR .
H74C H 0.4380 0.9354 0.6487 0.083 Uiso 1 1 calc GR .
C2 C 0.6023(3) 0.90269(18) 0.9116(3) 0.0559(14) Uani 1 1 d . .
H2A H 0.5620 0.8984 0.8641 0.084 Uiso 1 1 calc GR .
H2B H 0.5904 0.9329 0.9321 0.084 Uiso 1 1 calc GR .
H2C H 0.5955 0.8767 0.9433 0.084 Uiso 1 1 calc GR .
C27 C 1.1920(3) 0.71572(19) 1.0448(3) 0.0583(15) Uani 1 1 d . .
H27 H 1.2545 0.7104 1.0685 0.070 Uiso 1 1 calc R .
C13 C 0.7949(3) 0.56904(19) 0.7231(3) 0.0523(13) Uani 1 1 d . .
C3 C 0.7034(3) 0.94253(16) 0.8528(3) 0.0507(13) Uani 1 1 d . .
H3A H 0.7620 0.9428 0.8469 0.076 Uiso 1 1 calc GR .
H3B H 0.6913 0.9730 0.8725 0.076 Uiso 1 1 calc GR .
H3C H 0.6622 0.9373 0.8059 0.076 Uiso 1 1 calc GR .
C22 C 1.0325(4) 0.89744(18) 0.7601(3) 0.0526(13) Uani 1 1 d . .
C28 C 1.1254(4) 0.71084(19) 1.0779(3) 0.0562(14) Uani 1 1 d . .
H28 H 1.1308 0.7018 1.1264 0.067 Uiso 1 1 calc R .
C33 C 1.1153(4) 0.84463(19) 1.0056(3) 0.0625(16) Uani 1 1 d . .
H33 H 1.0929 0.8539 0.9568 0.075 Uiso 1 1 calc R .
C73 C 0.2948(4) 0.8867(2) 0.6581(3) 0.0619(16) Uani 1 1 d . .
H73A H 0.2595 0.9146 0.6607 0.093 Uiso 1 1 calc GR .
H73B H 0.2664 0.8583 0.6700 0.093 Uiso 1 1 calc GR .
H73C H 0.3018 0.8837 0.6092 0.093 Uiso 1 1 calc GR .
C14 C 0.8034(4) 0.54409(18) 0.7835(4) 0.0596(16) Uani 1 1 d . .
C75 C 0.4443(4) 0.85253(19) 0.7047(3) 0.0635(16) Uani 1 1 d . .
H75A H 0.4192 0.8220 0.7122 0.095 Uiso 1 1 calc GR .
H75B H 0.4994 0.8568 0.7409 0.095 Uiso 1 1 calc GR .
H75C H 0.4539 0.8533 0.6565 0.095 Uiso 1 1 calc GR .
C23 C 1.0973(4) 0.9176(2) 0.8252(4) 0.0687(17) Uani 1 1 d . .
H23A H 1.0693 0.9228 0.8640 0.103 Uiso 1 1 calc GR .
H23B H 1.1194 0.9478 0.8124 0.103 Uiso 1 1 calc GR .
H23C H 1.1451 0.8953 0.8414 0.103 Uiso 1 1 calc GR .
C29 C 1.0479(3) 0.7220(2) 1.0254(3) 0.0587(15) Uani 1 1 d . .
H29 H 0.9917 0.7220 1.0326 0.070 Uiso 1 1 calc R .
C34 C 1.2003(4) 0.8359(2) 1.0380(3) 0.0590(15) Uani 1 1 d . .
H34 H 1.2462 0.8384 1.0158 0.071 Uiso 1 1 calc R .
C32 C 1.0685(4) 0.8381(2) 1.0529(4) 0.0695(19) Uani 1 1 d . .
H32 H 1.0079 0.8422 1.0433 0.083 Uiso 1 1 calc R .
C31 C 1.1230(5) 0.8245(2) 1.1182(3) 0.074(2) Uani 1 1 d . .
H31 H 1.1061 0.8178 1.1636 0.089 Uiso 1 1 calc R .
C15 C 0.8191(4) 0.5664(2) 0.8490(3) 0.0641(16) Uani 1 1 d . .
C80 C 0.6515(4) 0.7217(4) 1.1292(3) 0.080(2) Uani 1 1 d . .
H80 H 0.6684 0.7069 1.1750 0.096 Uiso 1 1 calc R .
C77 C 0.6052(4) 0.7351(4) 1.0104(3) 0.084(3) Uani 1 1 d . .
H77 H 0.5847 0.7311 0.9598 0.100 Uiso 1 1 calc R .
C25 C 0.9580(4) 0.9310(2) 0.7315(3) 0.0617(15) Uani 1 1 d . .
H25A H 0.9166 0.9164 0.6905 0.093 Uiso 1 1 calc GR .
H25B H 0.9795 0.9606 0.7160 0.093 Uiso 1 1 calc GR .
H25C H 0.9295 0.9379 0.7695 0.093 Uiso 1 1 calc GR .
C35 C 1.2080(4) 0.8227(2) 1.1087(3) 0.0681(18) Uani 1 1 d . .
H35 H 1.2623 0.8148 1.1459 0.082 Uiso 1 1 calc R .
C78 C 0.6236(4) 0.7765(3) 1.0455(6) 0.095(3) Uani 1 1 d . .
H78 H 0.6180 0.8069 1.0235 0.114 Uiso 1 1 calc R .
O101 O 1.0443(6) 0.9136(3) 1.2003(5) 0.172(3) Uani 1 1 d . U
C24 C 1.0767(6) 0.8893(3) 0.6988(5) 0.107(3) Uani 1 1 d . .
H24A H 1.1332 0.8747 0.7185 0.161 Uiso 1 1 calc GR .
H24B H 1.0839 0.9197 0.6766 0.161 Uiso 1 1 calc GR .
H24C H 1.0409 0.8683 0.6625 0.161 Uiso 1 1 calc GR .
C79 C 0.6511(4) 0.7683(3) 1.1158(5) 0.086(2) Uani 1 1 d . .
H79 H 0.6682 0.7921 1.1516 0.103 Uiso 1 1 calc R .
C76 C 0.6217(4) 0.6990(3) 1.0618(6) 0.090(3) Uani 1 1 d . .
H76 H 0.6144 0.6659 1.0533 0.108 Uiso 1 1 calc R .
C104 C 1.0940(6) 0.9576(3) 1.1202(7) 0.122(3) Uani 1 1 d . U
H10A H 1.1170 0.9356 1.0899 0.147 Uiso 1 1 calc R .
H10B H 1.1173 0.9897 1.1166 0.147 Uiso 1 1 calc R .
C103 C 1.0007(6) 0.9580(3) 1.0986(6) 0.121(3) Uani 1 1 d . U
H10C H 0.9791 0.9437 1.0503 0.145 Uiso 1 1 calc R .
H10D H 0.9789 0.9909 1.0970 0.145 Uiso 1 1 calc R .
C105 C 1.1150(7) 0.9421(4) 1.1919(7) 0.147(4) Uani 1 1 d . U
H10E H 1.1237 0.9696 1.2251 0.176 Uiso 1 1 calc R .
H10F H 1.1687 0.9232 1.2028 0.176 Uiso 1 1 calc R .
C102 C 0.9726(7) 0.9303(4) 1.1523(7) 0.135(3) Uani 1 1 d . U
H10G H 0.9390 0.9504 1.1771 0.162 Uiso 1 1 calc R .
H10H H 0.9357 0.9036 1.1290 0.162 Uiso 1 1 calc R .

loop_
_atom_site_aniso_label
_atom_site_aniso_U_11
_atom_site_aniso_U_22
_atom_site_aniso_U_33
_atom_site_aniso_U_23
_atom_site_aniso_U_13
_atom_site_aniso_U_12
U1 0.02385(7) 0.02318(8) 0.02443(7) -0.00182(6) 0.00799(5) 0.00000(5)
U51 0.02394(7) 0.02516(8) 0.02479(7) -0.00163(6) 0.00711(5) -0.00037(5)
Co1 0.0294(3) 0.0409(3) 0.0252(3) 0.0023(2) 0.0046(2) 0.0011(2)
Co51 0.0359(3) 0.0502(4) 0.0227(3) 0.0012(3) 0.0063(2) -0.0022(3)
Cl51 0.0882(10) 0.0401(7) 0.0289(6) -0.0033(5) -0.0004(6) -0.0196(6)
Cl1 0.0570(7) 0.0401(7) 0.0736(9) -0.0123(6) 0.0295(7) -0.0087(6)
O52 0.0319(15) 0.0292(15) 0.0397(16) -0.0016(12) 0.0193(12) 0.0008(12)
O1 0.0357(15) 0.0341(17) 0.0341(16) 0.0067(13) 0.0087(12) 0.0048(13)
O2 0.0297(14) 0.0415(18) 0.0286(15) 0.0013(13) 0.0059(11) 0.0005(12)
O51 0.0243(14) 0.0460(19) 0.0393(17) 0.0004(14) 0.0086(12) 0.0024(12)
F55 0.0333(14) 0.0626(19) 0.0477(16) -0.0121(14) 0.0038(12) 0.0047(13)
F54 0.0623(19) 0.064(2) 0.0525(17) -0.0131(15) 0.0284(15) 0.0041(15)
N2 0.0237(15) 0.0228(16) 0.0233(15) -0.0018(13) 0.0068(12) -0.0004(12)
N3 0.0240(15) 0.0284(18) 0.0249(16) -0.0019(13) 0.0079(13) 0.0032(13)
N53 0.0254(15) 0.0241(17) 0.0245(16) -0.0019(13) 0.0077(12) 0.0005(12)
F53 0.085(2) 0.0502(18) 0.0329(14) -0.0133(13) 0.0127(14) -0.0132(16)
F51 0.0344(14) 0.080(2) 0.0604(18) -0.0219(16) 0.0058(13) 0.0088(14)
N52 0.0359(18) 0.0223(17) 0.0261(17) 0.0034(13) 0.0085(14) 0.0059(14)
N1 0.0272(16) 0.0241(17) 0.0346(18) -0.0047(14) 0.0140(14) 0.0023(13)
N54 0.0286(17) 0.0227(17) 0.0364(19) -0.0022(14) 0.0131(14) -0.0039(13)
N4 0.0379(19) 0.032(2) 0.040(2) 0.0006(16) 0.0194(16) -0.0036(16)
F1 0.097(3) 0.0495(19) 0.0382(16) -0.0077(14) 0.0023(16) 0.0004(17)
N51 0.041(2) 0.0247(18) 0.0314(18) -0.0001(15) 0.0083(15) -0.0034(15)
F5 0.184(4) 0.052(2) 0.0451(19) 0.0072(16) 0.044(2) 0.026(2)
F52 0.0483(17) 0.090(3) 0.0572(19) -0.0226(18) -0.0122(14) -0.0031(17)
C17 0.0292(19) 0.027(2) 0.0246(19) -0.0035(16) 0.0071(15) 0.0042(16)
C59 0.0259(18) 0.025(2) 0.0282(19) -0.0023(16) 0.0089(15) 0.0046(15)
F3 0.093(3) 0.0236(16) 0.164(4) -0.006(2) 0.047(3) -0.0045(17)
C9 0.0313(19) 0.0222(19) 0.0233(18) -0.0022(15) 0.0076(15) 0.0000(15)
C20 0.028(2) 0.035(2) 0.029(2) -0.0028(17) 0.0103(16) 0.0023(17)
C6 0.0222(17) 0.027(2) 0.0264(19) -0.0034(16) 0.0066(14) -0.0006(15)
C10 0.034(2) 0.025(2) 0.0223(19) -0.0026(15) 0.0048(15) 0.0061(16)
C67 0.034(2) 0.028(2) 0.028(2) -0.0032(17) 0.0063(16) 0.0025(17)
C5 0.0221(18) 0.031(2) 0.034(2) -0.0015(17) 0.0116(16) 0.0020(15)
F2 0.115(3) 0.049(2) 0.092(3) -0.042(2) 0.004(2) -0.011(2)
C21 0.028(2) 0.043(3) 0.033(2) -0.0038(19) 0.0132(17) 0.0000(18)
C60 0.030(2) 0.027(2) 0.031(2) -0.0030(17) 0.0052(16) 0.0027(16)
C56 0.038(2) 0.023(2) 0.032(2) 0.0023(17) 0.0132(17) 0.0000(16)
C61 0.037(2) 0.026(2) 0.029(2) -0.0013(17) 0.0044(17) -0.0004(17)
C11 0.034(2) 0.021(2) 0.039(2) -0.0019(17) 0.0119(17) 0.0024(16)
C55 0.041(2) 0.019(2) 0.043(2) 0.0020(18) 0.0195(19) -0.0011(17)
C70 0.043(2) 0.027(2) 0.035(2) 0.0014(18) 0.0076(18) 0.0079(18)
C58 0.047(2) 0.034(2) 0.025(2) 0.0019(17) 0.0102(18) -0.0005(19)
C7 0.028(2) 0.033(2) 0.038(2) -0.0048(18) 0.0118(17) -0.0047(17)
C18 0.031(2) 0.033(2) 0.035(2) -0.0049(18) 0.0058(17) 0.0090(17)
C71 0.046(2) 0.027(2) 0.036(2) 0.0064(18) 0.0086(19) 0.0060(18)
C52 0.046(3) 0.037(3) 0.058(3) -0.019(2) 0.025(2) -0.006(2)
C57 0.065(3) 0.027(2) 0.036(2) 0.0078(19) 0.019(2) 0.002(2)
C19 0.025(2) 0.044(3) 0.039(2) -0.006(2) 0.0087(17) 0.0103(18)
C62 0.035(2) 0.035(2) 0.043(3) -0.004(2) 0.0079(19) 0.0029(18)
C65 0.048(3) 0.031(2) 0.036(2) -0.0004(19) 0.016(2) -0.0003(19)
C69 0.082(4) 0.026(2) 0.044(3) 0.001(2) 0.012(3) 0.013(2)
C4 0.034(2) 0.026(2) 0.053(3) -0.0099(19) 0.016(2) 0.0004(17)
C54 0.036(2) 0.024(2) 0.044(2) -0.0084(18) 0.0161(19) -0.0063(17)
C72 0.065(3) 0.033(2) 0.032(2) -0.0002(19) 0.019(2) -0.005(2)
C8 0.034(2) 0.026(2) 0.039(2) -0.0080(18) 0.0125(18) -0.0064(17)
C68 0.073(3) 0.024(2) 0.036(2) -0.0044(19) 0.010(2) 0.006(2)
C66 0.034(2) 0.030(2) 0.034(2) -0.0019(18) 0.0046(17) -0.0009(17)
C84 0.046(3) 0.051(3) 0.049(3) 0.009(2) 0.024(2) 0.006(2)
F4 0.203(5) 0.054(2) 0.110(3) 0.040(2) 0.082(4) 0.026(3)
C51 0.042(3) 0.039(3) 0.053(3) -0.008(2) 0.011(2) -0.012(2)
C82 0.046(3) 0.071(4) 0.027(2) 0.011(2) 0.011(2) 0.012(2)
C85 0.050(3) 0.072(4) 0.023(2) 0.000(2) 0.014(2) 0.010(2)
C83 0.035(2) 0.068(4) 0.038(3) -0.011(2) 0.014(2) -0.006(2)
C30 0.072(4) 0.039(3) 0.040(3) -0.006(2) -0.014(3) 0.007(3)
C12 0.041(2) 0.029(2) 0.051(3) -0.009(2) 0.010(2) -0.0040(19)
C1 0.057(3) 0.047(3) 0.052(3) -0.018(2) 0.022(2) -0.005(2)
C64 0.060(3) 0.029(2) 0.028(2) -0.0033(18) 0.007(2) -0.009(2)
C53 0.067(3) 0.029(3) 0.057(3) -0.007(2) 0.014(3) 0.001(2)
C16 0.083(4) 0.033(3) 0.047(3) -0.001(2) 0.030(3) 0.007(3)
C81 0.056(3) 0.051(3) 0.043(3) -0.002(2) 0.014(2) 0.005(2)
C26 0.077(4) 0.048(3) 0.067(4) -0.004(3) 0.034(3) 0.015(3)
C63 0.040(2) 0.042(3) 0.036(2) -0.007(2) -0.0037(19) -0.008(2)
C74 0.081(4) 0.038(3) 0.056(3) 0.001(2) 0.034(3) -0.011(3)
C2 0.044(3) 0.041(3) 0.092(4) -0.022(3) 0.034(3) 0.002(2)
C27 0.042(3) 0.044(3) 0.082(4) 0.013(3) 0.005(3) 0.009(2)
C13 0.046(3) 0.038(3) 0.070(4) -0.019(3) 0.012(3) -0.005(2)
C3 0.053(3) 0.027(2) 0.072(4) 0.000(2) 0.017(3) 0.005(2)
C22 0.063(3) 0.038(3) 0.071(4) 0.004(3) 0.043(3) -0.004(2)
C28 0.064(3) 0.049(3) 0.050(3) 0.014(3) 0.005(3) -0.017(3)
C33 0.079(4) 0.041(3) 0.055(3) 0.004(3) -0.005(3) -0.006(3)
C73 0.090(4) 0.056(4) 0.036(3) 0.007(2) 0.009(3) -0.020(3)
C14 0.052(3) 0.027(3) 0.106(5) -0.006(3) 0.032(3) 0.002(2)
C75 0.108(5) 0.042(3) 0.057(3) -0.001(3) 0.053(3) 0.005(3)
C23 0.050(3) 0.041(3) 0.118(5) -0.001(3) 0.028(3) -0.014(3)
C29 0.037(3) 0.050(3) 0.086(4) -0.013(3) 0.012(3) -0.009(2)
C34 0.056(3) 0.060(4) 0.069(4) -0.016(3) 0.030(3) -0.021(3)
C32 0.041(3) 0.064(4) 0.103(5) -0.037(4) 0.017(3) -0.004(3)
C31 0.129(6) 0.061(4) 0.052(4) -0.023(3) 0.058(4) -0.036(4)
C15 0.090(4) 0.039(3) 0.077(4) 0.023(3) 0.045(3) 0.015(3)
C80 0.040(3) 0.155(8) 0.048(3) 0.042(4) 0.016(3) 0.006(4)
C77 0.041(3) 0.172(9) 0.033(3) -0.002(4) 0.000(2) -0.009(4)
C25 0.080(4) 0.044(3) 0.065(4) 0.021(3) 0.026(3) 0.000(3)
C35 0.062(4) 0.060(4) 0.059(4) -0.008(3) -0.027(3) -0.003(3)
C78 0.048(4) 0.101(7) 0.148(8) 0.050(6) 0.046(5) 0.022(4)
O101 0.164(6) 0.170(7) 0.197(7) 0.034(6) 0.077(6) -0.016(6)
C24 0.167(8) 0.063(4) 0.141(7) 0.007(5) 0.128(7) -0.011(5)
C79 0.050(4) 0.115(7) 0.105(6) -0.043(5) 0.043(4) -0.009(4)
C76 0.051(4) 0.055(4) 0.175(9) -0.017(5) 0.049(5) -0.018(3)
C104 0.110(6) 0.062(5) 0.216(9) -0.006(6) 0.080(6) -0.007(4)
C103 0.122(6) 0.075(5) 0.178(8) -0.024(5) 0.060(5) -0.007(5)
C105 0.115(6) 0.120(8) 0.213(9) -0.001(7) 0.057(6) -0.008(5)
C102 0.098(6) 0.125(8) 0.202(9) -0.018(6) 0.073(6) -0.014(5)

loop_
_atom_type_symbol
_atom_type_description
_atom_type_scat_dispersion_real
_atom_type_scat_dispersion_imag
_atom_type_scat_source
C C 0.0033 0.0016 'International Tables Vol C Tables 4.2.6.8 and 6.1.1.4'
H H 0.0000 0.0000 'International Tables Vol C Tables 4.2.6.8 and 6.1.1.4'
Cl Cl 0.1484 0.1585 'International Tables Vol C Tables 4.2.6.8 and 6.1.1.4'
Co Co 0.3494 0.9721 'International Tables Vol C Tables 4.2.6.8 and 6.1.1.4'
F F 0.0171 0.0103 'International Tables Vol C Tables 4.2.6.8 and 6.1.1.4'
N N 0.0061 0.0033 'International Tables Vol C Tables 4.2.6.8 and 6.1.1.4'
O O 0.0106 0.0060 'International Tables Vol C Tables 4.2.6.8 and 6.1.1.4'
U U -9.6767 9.6646 'International Tables Vol C Tables 4.2.6.8 and 6.1.1.4'

loop_
_exptl_crystal_face_index_h
_exptl_crystal_face_index_k
_exptl_crystal_face_index_l
_exptl_crystal_face_perp_dist
0 -5 26 0.2070
0 5 -26 0.2070
1 40 -1 0.0311
-1 -40 1 0.0311
20 13 1 0.0628
-20 -13 -1 0.0628

loop_
_geom_angle_atom_site_label_1
_geom_angle_atom_site_label_2
_geom_angle_atom_site_label_3
_geom_angle
Cl1 U1 N1 84.65(7)
Cl1 U1 N4 77.46(8)
O1 U1 Cl1 100.39(10)
O1 U1 O2 176.55(13)
O1 U1 N2 89.50(12)
O1 U1 N3 97.15(12)
O1 U1 N1 83.77(12)
O1 U1 N4 82.25(12)
O2 U1 Cl1 81.90(10)
O2 U1 N2 87.24(12)
O2 U1 N3 82.78(12)
O2 U1 N1 93.91(12)
O2 U1 N4 100.82(12)
N2 U1 Cl1 149.13(7)
N2 U1 N3 69.69(10)
N2 U1 N1 67.29(10)
N2 U1 N4 133.16(10)
N3 U1 Cl1 136.45(8)
N3 U1 N1 136.97(10)
N3 U1 N4 65.82(11)
N1 U1 N4 154.85(11)
Cl51 U51 N54 81.70(8)
Cl51 U51 N51 78.91(8)
O52 U51 Cl51 96.31(10)
O52 U51 N53 90.02(12)
O52 U51 N52 96.61(12)
O52 U51 N54 82.70(11)
O52 U51 N51 83.31(12)
O51 U51 Cl51 83.62(10)
O51 U51 O52 176.81(14)
O51 U51 N53 88.32(12)
O51 U51 N52 85.40(13)
O51 U51 N54 94.13(12)
O51 U51 N51 99.80(12)
N53 U51 Cl51 146.81(8)
N53 U51 N54 66.80(10)
N53 U51 N51 134.26(10)
N52 U51 Cl51 140.45(8)
N52 U51 N53 70.24(10)
N52 U51 N54 137.03(10)
N52 U51 N51 65.75(10)
N51 U51 N54 154.61(10)
C26 Co1 C30 40.4(2)
C26 Co1 C29 68.2(2)
C26 Co1 C34 107.3(2)
C26 Co1 C32 147.1(3)
C27 Co1 C30 67.9(2)
C27 Co1 C26 40.4(2)
C27 Co1 C28 40.5(2)
C27 Co1 C33 147.1(3)
C27 Co1 C29 68.3(2)
C27 Co1 C34 115.4(2)
C27 Co1 C32 172.3(3)
C27 Co1 C31 132.6(3)
C27 Co1 C35 108.0(2)
C28 Co1 C30 68.5(2)
C28 Co1 C26 68.5(2)
C28 Co1 C33 171.5(3)
C28 Co1 C29 41.3(2)
C28 Co1 C34 147.9(2)
C28 Co1 C32 134.1(3)
C33 Co1 C30 109.2(2)
C33 Co1 C26 115.5(3)
C33 Co1 C29 131.8(2)
C33 Co1 C34 39.7(2)
C33 Co1 C32 38.9(3)
C29 Co1 C30 40.3(2)
C34 Co1 C30 129.9(2)
C34 Co1 C29 168.9(3)
C34 Co1 C32 66.7(2)
C32 Co1 C30 117.0(2)
C32 Co1 C29 111.1(2)
C31 Co1 C30 149.2(3)
C31 Co1 C26 170.1(3)
C31 Co1 C28 110.6(2)
C31 Co1 C33 66.9(3)
C31 Co1 C29 118.1(3)
C31 Co1 C34 67.9(2)
C31 Co1 C32 40.3(3)
C31 Co1 C35 41.7(3)
C35 Co1 C30 167.8(3)
C35 Co1 C26 129.1(3)
C35 Co1 C28 116.4(2)
C35 Co1 C33 67.6(2)
C35 Co1 C29 150.3(3)
C35 Co1 C34 40.3(2)
C35 Co1 C32 68.5(2)
C82 Co51 C84 68.4(2)
C82 Co51 C83 40.3(2)
C85 Co51 C84 40.5(2)
C85 Co51 C82 68.40(19)
C85 Co51 C83 68.4(2)
C83 Co51 C84 40.89(19)
C81 Co51 C84 68.4(2)
C81 Co51 C82 40.8(2)
C81 Co51 C85 40.6(2)
C81 Co51 C83 68.3(2)
C80 Co51 C84 155.4(3)
C80 Co51 C82 108.2(2)
C80 Co51 C85 163.0(3)
C80 Co51 C83 120.6(2)
C80 Co51 C81 126.0(3)
C80 Co51 C78 65.9(3)
C80 Co51 C79 38.8(3)
C77 Co51 C84 124.5(3)
C77 Co51 C82 157.7(4)
C77 Co51 C85 108.4(2)
C77 Co51 C83 160.9(3)
C77 Co51 C81 122.3(3)
C77 Co51 C80 68.0(2)
C77 Co51 C78 38.9(3)
C77 Co51 C79 65.6(3)
C78 Co51 C84 109.1(3)
C78 Co51 C82 161.4(4)
C78 Co51 C85 122.5(3)
C78 Co51 C83 125.7(3)
C78 Co51 C81 157.1(4)
C79 Co51 C84 122.2(3)
C79 Co51 C82 126.0(3)
C79 Co51 C85 156.4(4)
C79 Co51 C83 109.3(3)
C79 Co51 C81 162.3(3)
C79 Co51 C78 38.4(3)
C76 Co51 C84 161.5(3)
C76 Co51 C82 121.5(3)
C76 Co51 C85 125.0(3)
C76 Co51 C83 156.3(3)
C76 Co51 C81 108.0(3)
C76 Co51 C80 41.3(3)
C76 Co51 C77 40.9(3)
C76 Co51 C78 66.8(3)
C76 Co51 C79 66.7(3)
C9 N2 U1 138.4(2)
C9 N2 C6 105.9(3)
C6 N2 U1 115.6(2)
C17 N3 U1 136.0(2)
C17 N3 C20 106.1(3)
C20 N3 U1 115.2(3)
C59 N53 U51 137.3(3)
C56 N53 U51 116.9(2)
C56 N53 C59 105.8(3)
C67 N52 U51 137.7(3)
C67 N52 C70 105.1(3)
C70 N52 U51 116.2(3)
C5 N1 U1 110.7(2)
C5 N1 C4 118.3(3)
C4 N1 U1 130.4(2)
C55 N54 U51 109.7(3)
C55 N54 C54 117.7(3)
C54 N54 U51 132.4(3)
C21 N4 U1 111.5(3)
C21 N4 C22 117.0(4)
C22 N4 U1 131.5(3)
C71 N51 U51 110.2(3)
C71 N51 C72 116.7(4)
C72 N51 U51 133.1(3)
N3 C17 C10 124.1(3)
N3 C17 C18 109.5(3)
C10 C17 C18 126.3(4)
N53 C59 C60 124.4(4)
N53 C59 C58 109.6(3)
C60 C59 C58 125.9(4)
N2 C9 C10 124.1(3)
N2 C9 C8 109.5(3)
C10 C9 C8 126.4(4)
N3 C20 C21 121.2(4)
N3 C20 C19 110.3(4)
C19 C20 C21 128.3(4)
N2 C6 C5 121.4(3)
N2 C6 C7 110.7(3)
C7 C6 C5 127.3(3)
C17 C10 C11 117.5(3)
C9 C10 C17 124.4(4)
C9 C10 C11 118.0(4)
N52 C67 C60 123.7(4)
N52 C67 C68 110.3(4)
C60 C67 C68 125.9(4)
N1 C5 C6 123.1(3)
N1 C5 H5 118.4
C6 C5 H5 118.4
N4 C21 C20 122.0(4)
N4 C21 H21 119.0
C20 C21 H21 119.0
C59 C60 C67 125.6(4)
C59 C60 C61 116.5(4)
C67 C60 C61 117.8(4)
N53 C56 C55 122.6(4)
N53 C56 C57 110.9(4)
C57 C56 C55 126.6(4)
C62 C61 C60 122.2(4)
C66 C61 C60 122.0(4)
C66 C61 C62 115.7(4)
C12 C11 C10 123.1(4)
C12 C11 C16 115.1(4)
C16 C11 C10 121.8(4)
N54 C55 C56 124.1(4)
N54 C55 H55 118.0
C56 C55 H55 118.0
N52 C70 C71 121.1(4)
N52 C70 C69 111.1(4)
C69 C70 C71 127.2(4)
C59 C58 H58 126.6
C57 C58 C59 106.9(4)
C57 C58 H58 126.6
C6 C7 H7 126.6
C8 C7 C6 106.8(3)
C8 C7 H7 126.6
C17 C18 H18 126.6
C19 C18 C17 106.8(4)
C19 C18 H18 126.6
N51 C71 C70 123.0(4)
N51 C71 H71 118.5
C70 C71 H71 118.5
H52A C52 H52B 109.5
H52A C52 H52C 109.5
H52B C52 H52C 109.5
C54 C52 H52A 109.5
C54 C52 H52B 109.5
C54 C52 H52C 109.5
C56 C57 H57 126.6
C58 C57 C56 106.9(4)
C58 C57 H57 126.6
C20 C19 H19 126.4
C18 C19 C20 107.3(4)
C18 C19 H19 126.4
F51 C62 C61 119.8(4)
F51 C62 C63 118.1(4)
C63 C62 C61 122.1(4)
F54 C65 C66 120.5(4)
F54 C65 C64 119.6(4)
C64 C65 C66 119.8(4)
C70 C69 H69 126.6
C68 C69 C70 106.7(4)
C68 C69 H69 126.6
N1 C4 C1 107.6(4)
N1 C4 C2 113.2(3)
N1 C4 C3 107.4(4)
C1 C4 C2 108.0(4)
C1 C4 C3 112.1(4)
C3 C4 C2 108.5(4)
N54 C54 C52 107.2(3)
N54 C54 C51 107.7(3)
N54 C54 C53 114.2(4)
C52 C54 C51 111.2(4)
C52 C54 C53 108.6(4)
C51 C54 C53 108.0(4)
N51 C72 C74 113.8(4)
N51 C72 C73 109.0(4)
N51 C72 C75 106.9(4)
C73 C72 C74 108.1(4)
C75 C72 C74 107.1(4)
C75 C72 C73 112.1(5)
C9 C8 H8 126.5
C7 C8 C9 107.1(4)
C7 C8 H8 126.5
C67 C68 H68 126.6
C69 C68 C67 106.8(4)
C69 C68 H68 126.6
F55 C66 C61 119.6(4)
F55 C66 C65 117.6(4)
C65 C66 C61 122.8(4)
Co51 C84 H84 126.3
C85 C84 Co51 69.6(3)
C85 C84 H84 126.2
C85 C84 C83 107.7(5)
C83 C84 Co51 69.5(3)
C83 C84 H84 126.2
C54 C51 H51A 109.5
C54 C51 H51B 109.5
C54 C51 H51C 109.5
H51A C51 H51B 109.5
H51A C51 H51C 109.5
H51B C51 H51C 109.5
Co51 C82 H82 126.2
C83 C82 Co51 69.9(3)
C83 C82 H82 125.9
C83 C82 C81 108.1(4)
C81 C82 Co51 69.5(3)
C81 C82 H82 125.9
Co51 C85 H85 126.2
C84 C85 Co51 69.8(3)
C84 C85 H85 125.9
C84 C85 C81 108.3(4)
C81 C85 Co51 69.6(3)
C81 C85 H85 125.9
Co51 C83 H83 126.2
C84 C83 Co51 69.6(3)
C84 C83 H83 125.9
C82 C83 Co51 69.8(3)
C82 C83 C84 108.1(4)
C82 C83 H83 125.9
Co1 C30 H30 127.3
C26 C30 Co1 69.0(3)
C26 C30 H30 126.0
C29 C30 Co1 69.2(3)
C29 C30 H30 126.0
C29 C30 C26 108.0(5)
F1 C12 C11 119.8(4)
F1 C12 C13 117.3(4)
C11 C12 C13 122.9(5)
C4 C1 H1A 109.5
C4 C1 H1B 109.5
C4 C1 H1C 109.5
H1A C1 H1B 109.5
H1A C1 H1C 109.5
H1B C1 H1C 109.5
F53 C64 C65 120.7(4)
F53 C64 C63 120.1(4)
C65 C64 C63 119.2(4)
C54 C53 H53A 109.5
C54 C53 H53B 109.5
C54 C53 H53C 109.5
H53A C53 H53B 109.5
H53A C53 H53C 109.5
H53B C53 H53C 109.5
F5 C16 C11 119.2(4)
F5 C16 C15 117.5(5)
C15 C16 C11 123.3(5)
Co51 C81 H81 126.1
C82 C81 Co51 69.7(3)
C82 C81 H81 126.1
C85 C81 Co51 69.7(3)
C85 C81 C82 107.8(5)
C85 C81 H81 126.1
Co1 C26 H26 125.6
C30 C26 Co1 70.5(3)
C30 C26 H26 126.0
C27 C26 Co1 69.5(3)
C27 C26 C30 108.0(5)
C27 C26 H26 126.0
F52 C63 C62 120.2(4)
F52 C63 C64 119.4(4)
C62 C63 C64 120.4(4)
C72 C74 H74A 109.5
C72 C74 H74B 109.5
C72 C74 H74C 109.5
H74A C74 H74B 109.5
H74A C74 H74C 109.5
H74B C74 H74C 109.5
C4 C2 H2A 109.5
C4 C2 H2B 109.5
C4 C2 H2C 109.5
H2A C2 H2B 109.5
H2A C2 H2C 109.5
H2B C2 H2C 109.5
Co1 C27 H27 125.4
C26 C27 Co1 70.1(3)
C26 C27 H27 125.4
C26 C27 C28 109.1(5)
C28 C27 Co1 70.0(3)
C28 C27 H27 125.4
F2 C13 C12 120.6(5)
F2 C13 C14 119.9(5)
C14 C13 C12 119.5(5)
C4 C3 H3A 109.5
C4 C3 H3B 109.5
C4 C3 H3C 109.5
H3A C3 H3B 109.5
H3A C3 H3C 109.5
H3B C3 H3C 109.5
N4 C22 C23 109.4(4)
N4 C22 C25 107.9(4)
N4 C22 C24 110.9(4)
C23 C22 C24 109.5(5)
C25 C22 C23 111.8(5)
C25 C22 C24 107.2(5)
Co1 C28 H28 126.1
C27 C28 Co1 69.5(3)
C27 C28 H28 126.5
C27 C28 C29 106.9(5)
C29 C28 Co1 69.5(3)
C29 C28 H28 126.5
Co1 C33 H33 125.6
C34 C33 Co1 70.2(3)
C34 C33 H33 125.1
C32 C33 Co1 70.7(4)
C32 C33 H33 125.1
C32 C33 C34 109.8(6)
C72 C73 H73A 109.5
C72 C73 H73B 109.5
C72 C73 H73C 109.5
H73A C73 H73B 109.5
H73A C73 H73C 109.5
H73B C73 H73C 109.5
F3 C14 C15 118.6(6)
C13 C14 F3 120.6(6)
C13 C14 C15 120.8(5)
C72 C75 H75A 109.5
C72 C75 H75B 109.5
C72 C75 H75C 109.5
H75A C75 H75B 109.5
H75A C75 H75C 109.5
H75B C75 H75C 109.5
C22 C23 H23A 109.5
C22 C23 H23B 109.5
C22 C23 H23C 109.5
H23A C23 H23B 109.5
H23A C23 H23C 109.5
H23B C23 H23C 109.5
Co1 C29 H29 125.8
C30 C29 Co1 70.5(3)
C30 C29 C28 108.0(5)
C30 C29 H29 126.0
C28 C29 Co1 69.2(3)
C28 C29 H29 126.0
Co1 C34 H34 126.2
C33 C34 Co1 70.0(3)
C33 C34 H34 125.7
C33 C34 C35 108.5(5)
C35 C34 Co1 69.6(3)
C35 C34 H34 125.7
Co1 C32 H32 125.9
C33 C32 Co1 70.5(3)
C33 C32 H32 125.7
C33 C32 C31 108.7(5)
C31 C32 Co1 69.5(4)
C31 C32 H32 125.7
Co1 C31 H31 126.5
C32 C31 Co1 70.2(3)
C32 C31 H31 126.5
C32 C31 C35 107.0(5)
C35 C31 Co1 69.2(3)
C35 C31 H31 126.5
F4 C15 C16 120.9(6)
F4 C15 C14 120.7(5)
C14 C15 C16 118.4(5)
Co51 C80 H80 125.1
C79 C80 Co51 71.0(4)
C79 C80 H80 126.7
C79 C80 C76 106.7(6)
C76 C80 Co51 68.8(3)
C76 C80 H80 126.7
Co51 C77 H77 124.9
C78 C77 Co51 71.3(4)
C78 C77 H77 126.2
C78 C77 C76 107.6(6)
C76 C77 Co51 69.2(4)
C76 C77 H77 126.2
C22 C25 H25A 109.5
C22 C25 H25B 109.5
C22 C25 H25C 109.5
H25A C25 H25B 109.5
H25A C25 H25C 109.5
H25B C25 H25C 109.5
Co1 C35 H35 127.0
C34 C35 Co1 70.2(3)
C34 C35 C31 106.0(5)
C34 C35 H35 127.0
C31 C35 Co1 69.1(3)
C31 C35 H35 127.0
Co51 C78 H78 126.0
C77 C78 Co51 69.7(4)
C77 C78 H78 125.4
C79 C78 Co51 70.5(4)
C79 C78 C77 109.3(8)
C79 C78 H78 125.4
C102 O101 C105 106.6(9)
C22 C24 H24A 109.5
C22 C24 H24B 109.5
C22 C24 H24C 109.5
H24A C24 H24B 109.5
H24A C24 H24C 109.5
H24B C24 H24C 109.5
Co51 C79 H79 125.6
C80 C79 Co51 70.2(4)
C80 C79 H79 124.7
C78 C79 Co51 71.0(4)
C78 C79 C80 110.6(7)
C78 C79 H79 124.7
Co51 C76 H76 124.8
C80 C76 Co51 69.8(3)
C80 C76 H76 127.1
C77 C76 Co51 69.9(4)
C77 C76 C80 105.9(6)
C77 C76 H76 127.1
H10A C104 H10B 108.9
C103 C104 H10A 110.9
C103 C104 H10B 110.9
C105 C104 H10A 110.9
C105 C104 H10B 110.9
C105 C104 C103 104.5(9)
C104 C103 H10C 110.4
C104 C103 H10D 110.4
C104 C103 C102 106.4(10)
H10C C103 H10D 108.6
C102 C103 H10C 110.4
C102 C103 H10D 110.4
O101 C105 H10E 110.3
O101 C105 H10F 110.3
C104 C105 O101 106.9(10)
C104 C105 H10E 110.3
C104 C105 H10F 110.3
H10E C105 H10F 108.6
O101 C102 C103 107.5(9)
O101 C102 H10G 110.2
O101 C102 H10H 110.2
C103 C102 H10G 110.2
C103 C102 H10H 110.2
H10G C102 H10H 108.5

loop_
_geom_bond_atom_site_label_1
_geom_bond_atom_site_label_2
_geom_bond_distance
U1 Cl1 2.6482(13)
U1 O1 1.772(3)
U1 O2 1.779(3)
U1 N2 2.461(3)
U1 N3 2.482(3)
U1 N1 2.670(3)
U1 N4 2.689(3)
U51 Cl51 2.7055(11)
U51 O52 1.770(3)
U51 O51 1.768(3)
U51 N53 2.464(3)
U51 N52 2.463(3)
U51 N54 2.738(3)
U51 N51 2.717(3)
Co1 C30 2.032(5)
Co1 C26 2.013(5)
Co1 C27 2.004(5)
Co1 C28 2.012(5)
Co1 C33 2.012(6)
Co1 C29 2.015(5)
Co1 C34 2.015(5)
Co1 C32 2.015(6)
Co1 C31 2.007(5)
Co1 C35 2.007(5)
Co51 C84 2.031(5)
Co51 C82 2.028(5)
Co51 C85 2.028(4)
Co51 C83 2.030(5)
Co51 C81 2.027(5)
Co51 C80 2.009(5)
Co51 C77 2.005(6)
Co51 C78 2.025(7)
Co51 C79 2.018(6)
Co51 C76 1.996(6)
F55 C66 1.338(5)
F54 C65 1.335(5)
N2 C9 1.374(5)
N2 C6 1.375(5)
N3 C17 1.372(5)
N3 C20 1.374(5)
N53 C59 1.378(5)
N53 C56 1.365(5)
F53 C64 1.336(5)
F51 C62 1.341(5)
N52 C67 1.369(5)
N52 C70 1.373(5)
N1 C5 1.289(5)
N1 C4 1.505(5)
N54 C55 1.285(5)
N54 C54 1.505(5)
N4 C21 1.282(5)
N4 C22 1.501(6)
F1 C12 1.339(6)
N51 C71 1.282(5)
N51 C72 1.503(5)
F5 C16 1.339(6)
F52 C63 1.350(5)
C17 C10 1.424(5)
C17 C18 1.432(5)
C59 C60 1.402(6)
C59 C58 1.416(6)
F3 C14 1.354(6)
C9 C10 1.409(5)
C9 C8 1.419(5)
C20 C21 1.423(6)
C20 C19 1.408(6)
C6 C5 1.426(5)
C6 C7 1.398(5)
C10 C11 1.483(6)
C67 C60 1.408(6)
C67 C68 1.416(6)
C5 H5 0.9500
F2 C13 1.335(6)
C21 H21 0.9500
C60 C61 1.496(6)
C56 C55 1.417(6)
C56 C57 1.398(6)
C61 C62 1.390(6)
C61 C66 1.382(6)
C11 C12 1.372(6)
C11 C16 1.380(6)
C55 H55 0.9500
C70 C71 1.410(6)
C70 C69 1.398(6)
C58 H58 0.9500
C58 C57 1.370(6)
C7 H7 0.9500
C7 C8 1.373(6)
C18 H18 0.9500
C18 C19 1.362(6)
C71 H71 0.9500
C52 H52A 0.9800
C52 H52B 0.9800
C52 H52C 0.9800
C52 C54 1.522(6)
C57 H57 0.9500
C19 H19 0.9500
C62 C63 1.371(6)
C65 C66 1.379(6)
C65 C64 1.364(6)
C69 H69 0.9500
C69 C68 1.365(7)
C4 C1 1.513(7)
C4 C2 1.536(6)
C4 C3 1.521(7)
C54 C51 1.531(6)
C54 C53 1.535(6)
C72 C74 1.530(6)
C72 C73 1.529(7)
C72 C75 1.519(7)
C8 H8 0.9500
C68 H68 0.9500
C84 H84 0.9500
C84 C85 1.406(7)
C84 C83 1.418(7)
F4 C15 1.336(6)
C51 H51A 0.9800
C51 H51B 0.9800
C51 H51C 0.9800
C82 H82 0.9500
C82 C83 1.399(8)
C82 C81 1.414(7)
C85 H85 0.9500
C85 C81 1.408(7)
C83 H83 0.9500
C30 H30 0.9500
C30 C26 1.398(8)
C30 C29 1.395(8)
C12 C13 1.382(7)
C1 H1A 0.9800
C1 H1B 0.9800
C1 H1C 0.9800
C64 C63 1.375(7)
C53 H53A 0.9800
C53 H53B 0.9800
C53 H53C 0.9800
C16 C15 1.373(7)
C81 H81 0.9500
C26 H26 0.9500
C26 C27 1.389(8)
C74 H74A 0.9800
C74 H74B 0.9800
C74 H74C 0.9800
C2 H2A 0.9800
C2 H2B 0.9800
C2 H2C 0.9800
C27 H27 1.0000
C27 C28 1.390(8)
C13 C14 1.336(8)
C3 H3A 0.9800
C3 H3B 0.9800
C3 H3C 0.9800
C22 C23 1.516(8)
C22 C25 1.515(8)
C22 C24 1.546(7)
C28 H28 0.9500
C28 C29 1.420(7)
C33 H33 0.9500
C33 C34 1.369(8)
C33 C32 1.340(9)
C73 H73A 0.9800
C73 H73B 0.9800
C73 H73C 0.9800
C14 C15 1.373(9)
C75 H75A 0.9800
C75 H75B 0.9800
C75 H75C 0.9800
C23 H23A 0.9800
C23 H23B 0.9800
C23 H23C 0.9800
C29 H29 0.9500
C34 H34 0.9500
C34 C35 1.384(8)
C32 H32 0.9500
C32 C31 1.385(9)
C31 H31 1.0000
C31 C35 1.429(9)
C80 H80 0.9500
C80 C79 1.338(11)
C80 C76 1.413(11)
C77 H77 0.9500
C77 C78 1.343(11)
C77 C76 1.399(11)
C25 H25A 0.9800
C25 H25B 0.9800
C25 H25C 0.9800
C35 H35 1.0000
C78 H78 0.9500
C78 C79 1.331(11)
O101 C105 1.437(12)
O101 C102 1.359(12)
C24 H24A 0.9800
C24 H24B 0.9800
C24 H24C 0.9800
C79 H79 0.9500
C76 H76 0.9500
C104 H10A 0.9900
C104 H10B 0.9900
C104 C103 1.448(12)
C104 C105 1.402(14)
C103 H10C 0.9900
C103 H10D 0.9900
C103 C102 1.460(13)
C105 H10E 0.9900
C105 H10F 0.9900
C102 H10G 0.9900
C102 H10H 0.9900

loop_
_exptl_oxdiff_crystal_face_indexfrac_h
_exptl_oxdiff_crystal_face_indexfrac_k
_exptl_oxdiff_crystal_face_indexfrac_l
_exptl_oxdiff_crystal_face_x
_exptl_oxdiff_crystal_face_y
_exptl_oxdiff_crystal_face_z
-0.0000 -4.9997 26.0000 -0.4714 -0.1318 0.8722
0.0000 4.9997 -26.0000 0.4714 0.1318 -0.8722
1.0000 40.0000 -1.0000 -0.0151 -0.9520 -0.3261
-1.0000 -40.0000 1.0000 0.0151 0.9520 0.3261
20.0000 13.0001 1.0000 -0.9046 -0.2744 -0.2606
-20.0000 -13.0001 -1.0000 0.9046 0.2744 0.2606
